data_2217585
loop_
_publ_author_name
'Gallagher, John F.'
'Butler, Peter'
'Manning, A.R.'

_publ_section_title
(\h^5^-Cyclopentadienyl){[3-(2,2-dicyanoethenyl)bicyclo[2.2.1]hepta-2,5-dien-2-yl]ethynyl}(triphenylphosphine)nickel(II)
_journal_coeditor_code LH2592
_journal_issue 2
_journal_name_full 'Acta Crystallographica Section E'
_journal_page_first m411
_journal_page_last m411
_journal_paper_doi 10.1107/S1600536808002328
_journal_volume 64
_journal_year 2008
_chemical_formula_iupac '[Ni (C5 H5) (C13 H7 N2) (C18 H15 P)]'
_chemical_formula_moiety 'C36 H27 N2 Ni P'
_chemical_formula_structural 'C36 H27 N2 Ni P'
_chemical_formula_sum 'C36 H27 N2 Ni P'
_chemical_formula_weight 577.28
_chemical_name_systematic
;
(\h^5^-Cyclopentadienyl){[3-(2,2-dicyanoethenyl)bicyclo[2.2.1]hepta-2,5-
dien-2-yl]ethynyl}(triphenylphosphine)nickel(II)
;
_space_group_IT_number 2
_symmetry_cell_setting triclinic
_symmetry_space_group_name_Hall '-P 1'
_symmetry_space_group_name_H-M 'P -1'
_atom_sites_solution_hydrogens geom
_atom_sites_solution_primary direct
_atom_sites_solution_secondary difmap
_cell_angle_alpha 73.169(5)
_cell_angle_beta 78.153(9)
_cell_angle_gamma 78.586(9)
_cell_formula_units_Z 2
_cell_length_a 10.7972(16)
_cell_length_b 11.8155(14)
_cell_length_c 12.1248(14)
_cell_measurement_reflns_used 40
_cell_measurement_temperature 296.0(10)
_cell_measurement_theta_max 14.90
_cell_measurement_theta_min 3.6
_cell_volume 1433.1(3)
_computing_cell_refinement 'XSCANS (Bruker, 1996)'
_computing_data_collection 'XSCANS (Bruker, 1996)'
_computing_data_reduction 'XSCANS (Bruker, 1996)'
_computing_molecular_graphics 'PLATON (Spek, 2003)'
_computing_publication_material 'SHELXL97 (Sheldrick, 2008) and PREP8 (Ferguson, 1998)'
_computing_structure_refinement 'SHELXL97 (Sheldrick, 2008)'
_computing_structure_solution 'SHELXS97 (Sheldrick, 2008)'
_diffrn_ambient_temperature 296.0(10)
_diffrn_measured_fraction_theta_full 0.982
_diffrn_measured_fraction_theta_max 0.982
_diffrn_measurement_device 'Bruker P4'
_diffrn_measurement_method \w
_diffrn_radiation_monochromator graphite
_diffrn_radiation_source 'X-ray tube'
_diffrn_radiation_type 'Molybdenum K\a'
_diffrn_radiation_wavelength 0.71073
_diffrn_reflns_av_R_equivalents 0.029
_diffrn_reflns_av_sigmaI/netI 0.057
_diffrn_reflns_limit_h_max 14
_diffrn_reflns_limit_h_min -1
_diffrn_reflns_limit_k_max 15
_diffrn_reflns_limit_k_min -14
_diffrn_reflns_limit_l_max 16
_diffrn_reflns_limit_l_min -15
_diffrn_reflns_number 7832
_diffrn_reflns_theta_full 28.00
_diffrn_reflns_theta_max 28.0
_diffrn_reflns_theta_min 1.95
_diffrn_standards_decay_% 5
_diffrn_standards_interval_count 197
_diffrn_standards_number 3
_exptl_absorpt_coefficient_mu 0.761
_exptl_absorpt_correction_T_max 0.883
_exptl_absorpt_correction_T_min 0.716
_exptl_absorpt_correction_type psi-scan
_exptl_absorpt_process_details '(North <i>et al.</i>,  1968)'
_exptl_crystal_colour green
_exptl_crystal_density_diffrn 1.338
_exptl_crystal_description block
_exptl_crystal_F_000 600
_exptl_crystal_size_max 0.50
_exptl_crystal_size_mid 0.40
_exptl_crystal_size_min 0.30
_refine_diff_density_max 0.33
_refine_diff_density_min -0.25
_refine_ls_extinction_method none
_refine_ls_goodness_of_fit_ref 1.007
_refine_ls_hydrogen_treatment constr
_refine_ls_matrix_type full
_refine_ls_number_parameters 407
_refine_ls_number_reflns 6787
_refine_ls_number_restraints 94
_refine_ls_restrained_S_all 1.003
_refine_ls_R_factor_all 0.0854
_refine_ls_R_factor_gt 0.0467
_refine_ls_shift/su_max 0.001
_refine_ls_shift/su_mean 0.000
_refine_ls_structure_factor_coef Fsqd
_refine_ls_weighting_details 'w=1/[\s^2^(Fo^2^)+(0.0422P)^2^+0.2761P] where P=(Fo^2^+2Fc^2^)/3'
_refine_ls_weighting_scheme calc
_refine_ls_wR_factor_gt 0.0932
_refine_ls_wR_factor_ref 0.1078
_reflns_number_gt 4533
_reflns_number_total 6787
_reflns_threshold_expression I>2\s(I)
_cod_data_source_file lh2592.cif
_cod_data_source_block I
_cod_depositor_comments
;
The following automatic conversions were performed:
'_symmetry_cell_setting' value 'Triclinic' changed to 'triclinic'
according to '/home/saulius/struct/CIF-dictionaries/cif_core.dic'
dictionary named 'cif_core.dic' version 2.4.1 from 2010-06-29.

Automatic conversion script
Id: cif_fix_enum 1527 2010-12-29 10:47:43Z saulius 

The following automatic conversions were performed:

'_symmetry_cell_setting' value 'Triclinic' changed to 'triclinic'
according to /home/saulius/struct/CIF-dictionaries/cif_core.dic
dictionary named 'cif_core.dic' version 2.4.1 from 2010-06-29.

Automatic conversion script
Id: cif_fix_values 1715 2011-07-08 13:25:40Z adriana 
;
_cod_database_code 2217585
_cod_database_fobs_code 2217585

loop_
_symmetry_equiv_pos_as_xyz
'x, y, z'
'-x, -y, -z'

loop_
_atom_site_type_symbol
_atom_site_label
_atom_site_fract_x
_atom_site_fract_y
_atom_site_fract_z
_atom_site_U_iso_or_equiv
_atom_site_adp_type
_atom_site_calc_flag
_atom_site_refinement_flags
_atom_site_occupancy
_atom_site_disorder_assembly
_atom_site_disorder_group
Ni Ni1 0.27893(3) 0.93823(3) 0.16592(3) 0.04182(11) Uani d . 1 . .
P P1 0.25181(6) 0.75680(6) 0.25072(6) 0.03890(16) Uani d . 1 . .
C C7 0.3069(4) 0.8014(3) 0.7760(3) 0.0742(10) Uani d . 1 . .
N N7 0.2068(4) 0.8081(4) 0.8281(3) 0.1087(13) Uani d . 1 . .
C C8 0.5323(3) 0.7390(3) 0.7788(3) 0.0656(9) Uani d . 1 . .
N N8 0.6099(3) 0.6948(3) 0.8358(3) 0.0900(10) Uani d . 1 . .
C C11 0.3133(4) 1.0983(3) 0.0448(3) 0.0775(11) Uani d . 1 . .
C C12 0.1960(4) 1.1199(3) 0.1177(3) 0.0754(10) Uani d . 1 . .
C C13 0.1155(3) 1.0515(3) 0.1036(3) 0.0673(9) Uani d . 1 . .
C C14 0.1824(3) 0.9861(3) 0.0235(3) 0.0630(9) Uani d . 1 . .
C C15 0.3020(3) 1.0210(3) -0.0173(3) 0.0713(10) Uani d . 1 . .
C C21 0.1743(2) 0.7343(2) 0.4027(2) 0.0411(6) Uani d . 1 . .
C C22 0.1526(3) 0.8261(3) 0.4567(2) 0.0525(7) Uani d . 1 . .
C C23 0.0924(3) 0.8097(3) 0.5709(3) 0.0641(8) Uani d . 1 . .
C C24 0.0546(3) 0.7015(3) 0.6334(3) 0.0654(9) Uani d . 1 . .
C C25 0.0729(3) 0.6103(3) 0.5809(3) 0.0628(8) Uani d . 1 . .
C C26 0.1314(3) 0.6267(3) 0.4661(2) 0.0538(7) Uani d . 1 . .
C C31 0.1525(2) 0.6869(2) 0.1912(2) 0.0404(6) Uani d . 1 . .
C C32 0.0282(3) 0.7414(3) 0.1783(2) 0.0510(7) Uani d . 1 . .
C C33 -0.0502(3) 0.6905(3) 0.1360(3) 0.0564(8) Uani d . 1 . .
C C34 -0.0066(3) 0.5840(3) 0.1077(3) 0.0621(8) Uani d . 1 . .
C C35 0.1157(3) 0.5280(3) 0.1206(3) 0.0638(8) Uani d . 1 . .
C C36 0.1958(3) 0.5797(3) 0.1611(2) 0.0537(7) Uani d . 1 . .
C C41 0.4038(2) 0.6565(2) 0.2487(2) 0.0416(6) Uani d . 1 . .
C C42 0.4416(3) 0.5703(3) 0.3439(3) 0.0588(8) Uani d . 1 . .
C C43 0.5589(3) 0.4972(3) 0.3331(3) 0.0739(10) Uani d . 1 . .
C C44 0.6380(3) 0.5098(3) 0.2283(3) 0.0677(9) Uani d . 1 . .
C C45 0.6005(3) 0.5934(3) 0.1337(3) 0.0832(12) Uani d . 1 . .
C C46 0.4849(3) 0.6665(3) 0.1434(3) 0.0703(10) Uani d . 1 . .
C C1 0.3981(2) 0.9205(2) 0.2607(2) 0.0437(6) Uani d . 1 . .
C C2 0.4765(3) 0.8968(2) 0.3259(2) 0.0474(6) Uani d . 1 A .
C C3 0.5745(2) 0.8557(3) 0.3944(2) 0.0521(7) Uani d D 1 . .
C C4 0.5668(3) 0.8212(3) 0.5134(3) 0.0717(10) Uani d D 1 A .
C C5 0.4523(3) 0.8275(3) 0.5920(3) 0.0650(9) Uani d . 1 . .
C C6 0.4332(3) 0.7919(3) 0.7104(3) 0.0607(8) Uani d . 1 A .
C C51A 0.7154(7) 0.8267(12) 0.3422(11) 0.055(3) Uani d PDU 0.636(10) A -1
C C52A 0.7821(10) 0.9071(9) 0.3796(7) 0.067(2) Uani d PDU 0.636(10) A -1
C C53A 0.7758(7) 0.8686(6) 0.4953(7) 0.067(2) Uani d PDU 0.636(10) A -1
C C55A 0.7544(17) 0.7069(12) 0.4307(8) 0.055(2) Uani d PDU 0.636(10) A -1
C C54A 0.7055(5) 0.7614(7) 0.5348(6) 0.0548(19) Uani d PDU 0.636(10) A -1
C C51B 0.7190(9) 0.841(2) 0.3499(18) 0.055(6) Uani d PDU 0.364(10) A -2
C C52B 0.754(3) 0.709(2) 0.4038(14) 0.070(6) Uani d PDU 0.364(10) A -2
C C53B 0.7446(10) 0.6940(10) 0.5189(12) 0.065(3) Uani d PDU 0.364(10) A -2
C C55B 0.7770(16) 0.8884(15) 0.4301(11) 0.056(4) Uani d PDU 0.364(10) A -2
C C54B 0.7028(9) 0.8154(11) 0.5398(10) 0.064(4) Uani d PDU 0.364(10) A -2
H H11 0.3866 1.1310 0.0395 0.093 Uiso calc R 1 . .
H H12 0.1772 1.1712 0.1663 0.090 Uiso calc R 1 . .
H H13 0.0312 1.0485 0.1404 0.081 Uiso calc R 1 . .
H H14 0.1513 0.9291 0.0017 0.076 Uiso calc R 1 . .
H H15 0.3630 0.9968 -0.0755 0.086 Uiso calc R 1 . .
H H22 0.1787 0.8994 0.4158 0.063 Uiso calc R 1 . .
H H23 0.0772 0.8724 0.6060 0.077 Uiso calc R 1 . .
H H24 0.0166 0.6905 0.7112 0.078 Uiso calc R 1 . .
H H25 0.0462 0.5375 0.6224 0.075 Uiso calc R 1 . .
H H26 0.1424 0.5648 0.4304 0.065 Uiso calc R 1 . .
H H32 -0.0026 0.8131 0.1986 0.061 Uiso calc R 1 . .
H H33 -0.1328 0.7286 0.1267 0.068 Uiso calc R 1 . .
H H34 -0.0599 0.5495 0.0798 0.074 Uiso calc R 1 . .
H H35 0.1448 0.4552 0.1021 0.077 Uiso calc R 1 . .
H H36 0.2791 0.5423 0.1681 0.064 Uiso calc R 1 . .
H H42 0.3886 0.5607 0.4159 0.071 Uiso calc R 1 . .
H H43 0.5838 0.4390 0.3980 0.089 Uiso calc R 1 . .
H H44 0.7170 0.4615 0.2220 0.081 Uiso calc R 1 . .
H H45 0.6533 0.6015 0.0617 0.100 Uiso calc R 1 . .
H H46 0.4607 0.7238 0.0776 0.084 Uiso calc R 1 . .
H H5 0.3790 0.8608 0.5582 0.078 Uiso calc R 1 A .
H H51A 0.7338 0.8274 0.2595 0.066 Uiso calc PR 0.636(10) A -1
H H52A 0.8206 0.9716 0.3310 0.081 Uiso calc PR 0.636(10) A -1
H H53A 0.8084 0.9013 0.5425 0.080 Uiso calc PR 0.636(10) A -1
H H55A 0.7084 0.6438 0.4318 0.066 Uiso calc PR 0.636(10) A -1
H H55B 0.8459 0.6800 0.4210 0.066 Uiso calc PR 0.636(10) A -1
H H54A 0.7147 0.7083 0.6123 0.066 Uiso calc PR 0.636(10) A -1
H H51B 0.7462 0.8700 0.2657 0.066 Uiso calc PR 0.364(10) A -2
H H52B 0.7767 0.6490 0.3646 0.085 Uiso calc PR 0.364(10) A -2
H H53B 0.7612 0.6224 0.5747 0.078 Uiso calc PR 0.364(10) A -2
H H55C 0.8690 0.8656 0.4247 0.067 Uiso calc PR 0.364(10) A -2
H H55D 0.7539 0.9740 0.4199 0.067 Uiso calc PR 0.364(10) A -2
H H54B 0.7105 0.8256 0.6154 0.077 Uiso calc PR 0.364(10) A -2

loop_
_atom_site_aniso_label
_atom_site_aniso_U_11
_atom_site_aniso_U_22
_atom_site_aniso_U_33
_atom_site_aniso_U_12
_atom_site_aniso_U_13
_atom_site_aniso_U_23
Ni1 0.03662(18) 0.0448(2) 0.04238(19) -0.00811(14) -0.01386(14) -0.00215(14)
P1 0.0332(3) 0.0436(4) 0.0394(3) -0.0066(3) -0.0086(3) -0.0073(3)
C7 0.077(3) 0.086(3) 0.0514(19) 0.006(2) -0.0049(18) -0.0218(18)
N7 0.084(3) 0.150(4) 0.079(2) 0.007(2) 0.006(2) -0.039(2)
C8 0.079(2) 0.068(2) 0.0507(18) -0.0046(18) -0.0169(17) -0.0155(16)
N8 0.105(3) 0.099(2) 0.0661(19) 0.004(2) -0.0413(19) -0.0155(17)
C11 0.071(2) 0.061(2) 0.088(3) -0.0264(18) -0.039(2) 0.0289(19)
C12 0.096(3) 0.0448(18) 0.084(3) 0.0104(18) -0.044(2) -0.0085(17)
C13 0.0409(16) 0.077(2) 0.069(2) 0.0022(16) -0.0194(15) 0.0032(18)
C14 0.067(2) 0.065(2) 0.0586(19) -0.0101(17) -0.0347(17) -0.0017(16)
C15 0.067(2) 0.084(2) 0.0422(17) -0.0023(19) -0.0077(16) 0.0097(16)
C21 0.0331(13) 0.0500(15) 0.0407(14) -0.0073(11) -0.0073(11) -0.0105(12)
C22 0.0447(15) 0.0619(18) 0.0533(17) -0.0163(13) 0.0014(13) -0.0192(14)
C23 0.0578(19) 0.084(2) 0.0586(19) -0.0153(17) 0.0001(15) -0.0341(18)
C24 0.0547(19) 0.092(3) 0.0448(17) -0.0148(17) -0.0003(14) -0.0126(17)
C25 0.065(2) 0.065(2) 0.0507(18) -0.0206(16) -0.0039(15) 0.0004(15)
C26 0.0585(18) 0.0542(17) 0.0488(16) -0.0136(14) -0.0090(14) -0.0095(13)
C31 0.0359(13) 0.0494(15) 0.0358(13) -0.0089(11) -0.0054(10) -0.0092(11)
C32 0.0391(14) 0.0566(17) 0.0605(18) -0.0020(12) -0.0106(13) -0.0216(14)
C33 0.0375(15) 0.077(2) 0.0587(18) -0.0057(14) -0.0137(13) -0.0209(16)
C34 0.0533(18) 0.091(2) 0.0549(18) -0.0209(17) -0.0097(14) -0.0317(17)
C35 0.062(2) 0.072(2) 0.072(2) -0.0083(16) -0.0144(16) -0.0401(18)
C36 0.0434(15) 0.0634(19) 0.0574(18) -0.0028(13) -0.0097(13) -0.0228(15)
C41 0.0357(13) 0.0417(14) 0.0466(15) -0.0057(11) -0.0092(11) -0.0084(11)
C42 0.0584(18) 0.070(2) 0.0435(16) 0.0057(15) -0.0153(14) -0.0132(14)
C43 0.070(2) 0.078(2) 0.068(2) 0.0182(18) -0.0344(19) -0.0136(18)
C44 0.0469(17) 0.062(2) 0.091(3) 0.0065(15) -0.0169(18) -0.0219(19)
C45 0.0493(19) 0.088(3) 0.078(2) 0.0088(18) 0.0132(17) 0.002(2)
C46 0.0476(17) 0.073(2) 0.061(2) 0.0035(16) 0.0039(15) 0.0104(16)
C1 0.0410(14) 0.0420(14) 0.0462(15) -0.0084(11) -0.0094(12) -0.0051(12)
C2 0.0438(15) 0.0529(16) 0.0435(15) -0.0095(12) -0.0107(12) -0.0050(12)
C3 0.0402(15) 0.0603(18) 0.0513(16) -0.0047(13) -0.0125(13) -0.0055(14)
C4 0.0404(16) 0.111(3) 0.0523(18) 0.0029(17) -0.0173(14) -0.0063(18)
C5 0.0476(17) 0.088(2) 0.0522(18) 0.0031(16) -0.0150(14) -0.0107(17)
C6 0.0596(19) 0.067(2) 0.0518(18) 0.0048(15) -0.0122(15) -0.0176(15)
C51A 0.045(6) 0.068(6) 0.049(5) -0.012(4) -0.009(4) -0.007(4)
C52A 0.041(3) 0.067(4) 0.086(6) -0.011(3) -0.016(5) -0.001(5)
C53A 0.048(4) 0.076(4) 0.090(6) -0.008(3) -0.037(4) -0.025(4)
C55A 0.046(4) 0.051(4) 0.060(5) 0.008(3) -0.018(4) -0.007(3)
C54A 0.044(3) 0.054(5) 0.060(3) 0.018(3) -0.024(3) -0.012(3)
C51B 0.035(9) 0.061(9) 0.060(9) 0.009(7) -0.014(7) -0.010(7)
C52B 0.059(9) 0.070(10) 0.081(10) -0.008(7) -0.010(9) -0.019(8)
C53B 0.047(6) 0.061(6) 0.077(7) -0.005(5) -0.023(5) 0.005(6)
C55B 0.048(6) 0.070(8) 0.057(9) -0.019(5) -0.024(8) -0.007(8)
C54B 0.068(8) 0.061(8) 0.056(6) 0.014(7) -0.017(5) -0.016(6)

loop_
_atom_type_symbol
_atom_type_description
_atom_type_scat_dispersion_real
_atom_type_scat_dispersion_imag
_atom_type_scat_source
C C 0.0033 0.0016 'International Tables Vol C Tables 4.2.6.8 and 6.1.1.4'
H H 0.0000 0.0000 'International Tables Vol C Tables 4.2.6.8 and 6.1.1.4'
N N 0.0061 0.0033 'International Tables Vol C Tables 4.2.6.8 and 6.1.1.4'
P P 0.1023 0.0942 'International Tables Vol C Tables 4.2.6.8 and 6.1.1.4'
Ni Ni 0.3393 1.1124 'International Tables Vol C Tables 4.2.6.8 and 6.1.1.4'

loop_
_geom_angle_atom_site_label_1
_geom_angle_atom_site_label_2
_geom_angle_atom_site_label_3
_geom_angle
C1 Ni1 C11 100.90(12)
C1 Ni1 C14 163.39(12)
C11 Ni1 C14 64.40(14)
C1 Ni1 C12 109.61(13)
C11 Ni1 C12 39.34(14)
C14 Ni1 C12 64.61(14)
C1 Ni1 C13 143.35(14)
C11 Ni1 C13 64.26(13)
C14 Ni1 C13 39.18(13)
C12 Ni1 C13 37.52(13)
C1 Ni1 C15 125.25(13)
C11 Ni1 C15 38.10(14)
C14 Ni1 C15 38.24(13)
C12 Ni1 C15 64.59(15)
C13 Ni1 C15 64.33(13)
C1 Ni1 P1 87.86(8)
C11 Ni1 P1 165.01(13)
C14 Ni1 P1 104.95(10)
C12 Ni1 P1 147.85(12)
C13 Ni1 P1 114.96(10)
C15 Ni1 P1 127.08(12)
C41 P1 C21 107.44(12)
C41 P1 C31 103.20(12)
C21 P1 C31 101.86(11)
C41 P1 Ni1 111.28(9)
C21 P1 Ni1 113.62(9)
C31 P1 Ni1 118.31(8)
N7 C7 C6 179.5(4)
N8 C8 C6 178.3(4)
C15 C11 C12 109.1(3)
C15 C11 Ni1 73.25(19)
C12 C11 Ni1 71.79(19)
C15 C11 H11 125.5
C12 C11 H11 125.5
Ni1 C11 H11 121.2
C13 C12 C11 107.2(3)
C13 C12 Ni1 71.49(19)
C11 C12 Ni1 68.86(18)
C13 C12 H12 126.4
C11 C12 H12 126.4
Ni1 C12 H12 124.9
C12 C13 C14 108.0(3)
C12 C13 Ni1 70.99(18)
C14 C13 Ni1 68.82(16)
C12 C13 H13 126.0
C14 C13 H13 126.0
Ni1 C13 H13 125.7
C15 C14 C13 108.5(3)
C15 C14 Ni1 73.05(18)
C13 C14 Ni1 72.00(17)
C15 C14 H14 125.7
C13 C14 H14 125.7
Ni1 C14 H14 121.0
C11 C15 C14 106.9(3)
C11 C15 Ni1 68.65(18)
C14 C15 Ni1 68.71(17)
C11 C15 H15 126.6
C14 C15 H15 126.6
Ni1 C15 H15 127.6
C22 C21 C26 118.1(2)
C22 C21 P1 120.3(2)
C26 C21 P1 121.5(2)
C23 C22 C21 120.3(3)
C23 C22 H22 119.8
C21 C22 H22 119.8
C24 C23 C22 120.8(3)
C24 C23 H23 119.6
C22 C23 H23 119.6
C25 C24 C23 119.8(3)
C25 C24 H24 120.1
C23 C24 H24 120.1
C24 C25 C26 119.7(3)
C24 C25 H25 120.1
C26 C25 H25 120.1
C25 C26 C21 121.2(3)
C25 C26 H26 119.4
C21 C26 H26 119.4
C36 C31 C32 118.4(2)
C36 C31 P1 122.5(2)
C32 C31 P1 119.1(2)
C33 C32 C31 120.8(3)
C33 C32 H32 119.6
C31 C32 H32 119.6
C34 C33 C32 120.1(3)
C34 C33 H33 119.9
C32 C33 H33 119.9
C33 C34 C35 120.0(3)
C33 C34 H34 120.0
C35 C34 H34 120.0
C34 C35 C36 120.1(3)
C34 C35 H35 119.9
C36 C35 H35 119.9
C35 C36 C31 120.4(3)
C35 C36 H36 119.8
C31 C36 H36 119.8
C42 C41 C46 117.9(3)
C42 C41 P1 124.5(2)
C46 C41 P1 117.5(2)
C41 C42 C43 120.2(3)
C41 C42 H42 119.9
C43 C42 H42 119.9
C44 C43 C42 120.8(3)
C44 C43 H43 119.6
C42 C43 H43 119.6
C45 C44 C43 119.4(3)
C45 C44 H44 120.3
C43 C44 H44 120.3
C44 C45 C46 120.4(3)
C44 C45 H45 119.8
C46 C45 H45 119.8
C45 C46 C41 121.4(3)
C45 C46 H46 119.3
C41 C46 H46 119.3
C2 C1 Ni1 173.6(2)
C1 C2 C3 171.8(3)
C4 C3 C2 129.7(3)
C4 C3 C51A 107.3(5)
C2 C3 C51A 122.6(5)
C4 C3 C51B 103.7(8)
C2 C3 C51B 126.6(8)
C3 C4 C5 124.3(3)
C3 C4 C54B 106.7(5)
C5 C4 C54B 126.2(5)
C3 C4 C54A 104.6(3)
C5 C4 C54A 130.6(3)
C6 C5 C4 129.2(3)
C6 C5 H5 115.4
C4 C5 H5 115.4
C5 C6 C8 124.3(3)
C5 C6 C7 120.9(3)
C8 C6 C7 114.7(3)
C52A C51A C3 103.7(8)
C52A C51A C55A 99.1(10)
C3 C51A C55A 100.3(9)
C52A C51A H51A 117.0
C53A C52A C51A 107.5(9)
C52A C53A C54A 106.7(7)
C54A C55A C51A 92.3(8)
C53A C54A C55A 99.9(8)
C53A C54A C4 101.6(5)
C55A C54A C4 102.2(7)
C52B C51B C3 99.6(17)
C52B C51B C55B 98.2(18)
C3 C51B C55B 105.0(11)
C53B C52B C51B 107.1(19)
C52B C53B C54B 106.5(15)
C54B C55B C51B 92.3(12)
C53B C54B C55B 99.2(11)
C53B C54B C4 92.1(8)
C55B C54B C4 107.0(9)

loop_
_geom_bond_atom_site_label_1
_geom_bond_atom_site_label_2
_geom_bond_distance
Ni1 C1 1.839(3)
Ni1 C11 2.078(3)
Ni1 C12 2.116(3)
Ni1 C13 2.122(3)
Ni1 C14 2.081(3)
Ni1 C15 2.136(3)
Ni1 P1 2.1417(8)
P1 C21 1.827(3)
P1 C31 1.835(3)
P1 C41 1.824(3)
C1 C2 1.214(3)
C2 C3 1.403(4)
C3 C4 1.371(4)
C3 C51A 1.535(7)
C3 C51B 1.535(9)
C4 C5 1.400(4)
C4 C54B 1.550(9)
C4 C54A 1.563(6)
C5 C6 1.358(4)
C5 H5 0.9300
C7 N7 1.135(5)
C7 C6 1.432(5)
C8 N8 1.144(4)
C8 C6 1.423(4)
C11 C15 1.377(5)
C11 C12 1.412(5)
C11 H11 0.9300
C12 C13 1.363(5)
C12 H12 0.9300
C13 C14 1.410(5)
C13 H13 0.9300
C14 C15 1.382(5)
C14 H14 0.9300
C15 H15 0.9300
C21 C22 1.381(4)
C21 C26 1.394(4)
C22 C23 1.379(4)
C22 H22 0.9300
C23 C24 1.377(5)
C23 H23 0.9300
C24 C25 1.366(5)
C24 H24 0.9300
C25 C26 1.380(4)
C25 H25 0.9300
C26 H26 0.9300
C31 C36 1.385(4)
C31 C32 1.388(3)
C32 C33 1.378(4)
C32 H32 0.9300
C33 C34 1.368(4)
C33 H33 0.9300
C34 C35 1.373(4)
C34 H34 0.9300
C35 C36 1.385(4)
C35 H35 0.9300
C36 H36 0.9300
C41 C42 1.373(4)
C41 C46 1.380(4)
C42 C43 1.390(4)
C42 H42 0.9300
C43 C44 1.364(5)
C43 H43 0.9300
C44 C45 1.354(5)
C44 H44 0.9300
C45 C46 1.375(4)
C45 H45 0.9300
C46 H46 0.9300
C51A C52A 1.510(8)
C51A C55A 1.550(7)
C52A C53A 1.335(7)
C53A C54A 1.514(7)
C55A C54A 1.532(8)
C51B C52B 1.510(10)
C51B C55B 1.536(9)
C52B C53B 1.340(9)
C53B C54B 1.493(9)
C55B C54B 1.525(9)

loop_
_geom_hbond_atom_site_label_D
_geom_hbond_atom_site_label_H
_geom_hbond_atom_site_label_A
_geom_hbond_site_symmetry_A
_geom_hbond_distance_DH
_geom_hbond_distance_HA
_geom_hbond_distance_DA
_geom_hbond_angle_DHA
_geom_hbond_publ_flag
C33 H33 Cg1 2_575 0.93 2.98 3.648(4) 130 yes

loop_
_geom_torsion_atom_site_label_1
_geom_torsion_atom_site_label_2
_geom_torsion_atom_site_label_3
_geom_torsion_atom_site_label_4
_geom_torsion
C1 Ni1 P1 C41 -52.45(12)
C11 Ni1 P1 C41 73.8(4)
C14 Ni1 P1 C41 116.83(14)
C12 Ni1 P1 C41 -177.3(2)
C13 Ni1 P1 C41 157.32(14)
C15 Ni1 P1 C41 81.63(15)
C1 Ni1 P1 C21 68.98(12)
C11 Ni1 P1 C21 -164.7(4)
C14 Ni1 P1 C21 -121.74(14)
C12 Ni1 P1 C21 -55.9(2)
C13 Ni1 P1 C21 -81.26(14)
C15 Ni1 P1 C21 -156.95(14)
C1 Ni1 P1 C31 -171.65(13)
C11 Ni1 P1 C31 -45.4(4)
C14 Ni1 P1 C31 -2.38(14)
C12 Ni1 P1 C31 63.5(2)
C13 Ni1 P1 C31 38.11(15)
C15 Ni1 P1 C31 -37.58(15)
C1 Ni1 C11 C15 135.0(2)
C14 Ni1 C11 C15 -36.8(2)
C12 Ni1 C11 C15 -117.3(3)
C13 Ni1 C11 C15 -80.5(2)
P1 Ni1 C11 C15 10.1(5)
C1 Ni1 C11 C12 -107.7(2)
C14 Ni1 C11 C12 80.5(2)
C13 Ni1 C11 C12 36.8(2)
C15 Ni1 C11 C12 117.3(3)
P1 Ni1 C11 C12 127.4(4)
C15 C11 C12 C13 2.6(4)
Ni1 C11 C12 C13 -61.6(2)
C15 C11 C12 Ni1 64.2(2)
C1 Ni1 C12 C13 -159.1(2)
C11 Ni1 C12 C13 117.7(3)
C14 Ni1 C12 C13 37.8(2)
C15 Ni1 C12 C13 80.3(2)
P1 Ni1 C12 C13 -39.6(3)
C1 Ni1 C12 C11 83.2(2)
C14 Ni1 C12 C11 -79.9(2)
C13 Ni1 C12 C11 -117.7(3)
C15 Ni1 C12 C11 -37.4(2)
P1 Ni1 C12 C11 -157.29(19)
C11 C12 C13 C14 0.8(4)
Ni1 C12 C13 C14 -59.1(2)
C11 C12 C13 Ni1 59.9(2)
C1 Ni1 C13 C12 34.2(3)
C11 Ni1 C13 C12 -38.6(2)
C14 Ni1 C13 C12 -118.9(3)
C15 Ni1 C13 C12 -81.0(2)
P1 Ni1 C13 C12 158.0(2)
C1 Ni1 C13 C14 153.1(2)
C11 Ni1 C13 C14 80.3(2)
C12 Ni1 C13 C14 118.9(3)
C15 Ni1 C13 C14 37.9(2)
P1 Ni1 C13 C14 -83.1(2)
C12 C13 C14 C15 -3.9(3)
Ni1 C13 C14 C15 -64.4(2)
C12 C13 C14 Ni1 60.5(2)
C1 Ni1 C14 C15 7.4(6)
C11 Ni1 C14 C15 36.7(2)
C12 Ni1 C14 C15 80.5(2)
C13 Ni1 C14 C15 116.7(3)
P1 Ni1 C14 C15 -132.0(2)
C1 Ni1 C14 C13 -109.2(5)
C11 Ni1 C14 C13 -80.0(2)
C12 Ni1 C14 C13 -36.2(2)
C15 Ni1 C14 C13 -116.7(3)
P1 Ni1 C14 C13 111.32(19)
C12 C11 C15 C14 -5.0(3)
Ni1 C11 C15 C14 58.3(2)
C12 C11 C15 Ni1 -63.3(2)
C13 C14 C15 C11 5.5(3)
Ni1 C14 C15 C11 -58.2(2)
C13 C14 C15 Ni1 63.7(2)
C1 Ni1 C15 C11 -58.3(3)
C14 Ni1 C15 C11 119.1(3)
C12 Ni1 C15 C11 38.6(2)
C13 Ni1 C15 C11 80.3(2)
P1 Ni1 C15 C11 -176.74(18)
C1 Ni1 C15 C14 -177.4(2)
C11 Ni1 C15 C14 -119.1(3)
C12 Ni1 C15 C14 -80.5(2)
C13 Ni1 C15 C14 -38.8(2)
P1 Ni1 C15 C14 64.1(2)
C41 P1 C21 C22 116.0(2)
C31 P1 C21 C22 -135.9(2)
Ni1 P1 C21 C22 -7.6(2)
C41 P1 C21 C26 -66.4(2)
C31 P1 C21 C26 41.7(2)
Ni1 P1 C21 C26 170.08(19)
C26 C21 C22 C23 1.3(4)
P1 C21 C22 C23 179.0(2)
C21 C22 C23 C24 0.9(5)
C22 C23 C24 C25 -2.1(5)
C23 C24 C25 C26 1.2(5)
C24 C25 C26 C21 1.1(5)
C22 C21 C26 C25 -2.3(4)
P1 C21 C26 C25 -180.0(2)
C41 P1 C31 C36 2.6(3)
C21 P1 C31 C36 -108.7(2)
Ni1 P1 C31 C36 125.9(2)
C41 P1 C31 C32 -179.1(2)
C21 P1 C31 C32 69.6(2)
Ni1 P1 C31 C32 -55.8(2)
C36 C31 C32 C33 -0.4(4)
P1 C31 C32 C33 -178.7(2)
C31 C32 C33 C34 1.0(5)
C32 C33 C34 C35 -0.5(5)
C33 C34 C35 C36 -0.7(5)
C34 C35 C36 C31 1.3(5)
C32 C31 C36 C35 -0.8(4)
P1 C31 C36 C35 177.5(2)
C21 P1 C41 C42 7.7(3)
C31 P1 C41 C42 -99.5(3)
Ni1 P1 C41 C42 132.6(2)
C21 P1 C41 C46 -173.8(2)
C31 P1 C41 C46 79.0(3)
Ni1 P1 C41 C46 -48.9(3)
C46 C41 C42 C43 0.8(5)
P1 C41 C42 C43 179.3(2)
C41 C42 C43 C44 0.0(5)
C42 C43 C44 C45 -1.0(6)
C43 C44 C45 C46 1.2(6)
C44 C45 C46 C41 -0.4(6)
C42 C41 C46 C45 -0.6(5)
C2 C3 C4 C5 -3.8(6)
C51A C3 C4 C5 -176.5(6)
C51B C3 C4 C5 175.5(9)
C2 C3 C4 C54B -166.0(6)
C51A C3 C4 C54B 21.2(8)
C51B C3 C4 C54B 13.3(10)
C2 C3 C4 C54A 168.9(4)
C51A C3 C4 C54A -3.8(7)
C51B C3 C4 C54A -11.8(10)
C3 C4 C5 C6 177.3(4)
C54B C4 C5 C6 -24.0(8)
C54A C4 C5 C6 6.6(8)
C4 C5 C6 C8 0.0(6)
C4 C5 C6 C7 -177.4(4)
C4 C3 C51A C52A -64.5(9)
C2 C3 C51A C52A 122.1(7)
C4 C3 C51A C55A 37.6(8)
C2 C3 C51A C55A -135.8(7)
C3 C51A C52A C53A 67.7(11)
C55A C51A C52A C53A -35.4(11)
C51A C52A C53A C54A 0.5(11)
C52A C51A C55A C54A 52.8(10)
C3 C51A C55A C54A -53.0(10)
C52A C53A C54A C55A 35.2(10)
C52A C53A C54A C4 -69.6(9)
C51A C55A C54A C53A -52.8(9)
C51A C55A C54A C4 51.4(10)
C3 C4 C54A C53A 71.0(6)
C5 C4 C54A C53A -116.9(6)
C3 C4 C54A C55A -31.8(8)
C5 C4 C54A C55A 140.2(8)
C4 C3 C51B C52B 59.8(12)
C2 C3 C51B C52B -120.9(13)
C4 C3 C51B C55B -41.5(15)
C2 C3 C51B C55B 137.8(10)
C3 C51B C52B C53B -72(2)
C55B C51B C52B C53B 35(2)
C51B C52B C53B C54B 1(3)
C52B C51B C55B C54B -53.8(15)
C3 C51B C55B C54B 48.5(15)
C52B C53B C54B C55B -36.9(19)
C52B C53B C54B C4 70.7(18)
C51B C55B C54B C53B 55.0(12)
C51B C55B C54B C4 -40.0(12)
C3 C4 C54B C53B -81.7(8)
C5 C4 C54B C53B 116.5(7)
C3 C4 C54B C55B 18.6(11)
C5 C4 C54B C55B -143.2(9)
